data_1547546
loop_
_publ_author_name
'Laur, Eva'
'Louyriac, Elisa'
'Dorcet, Vincent'
'Welle, Alexandre'
'Vantomme, Aur\'elien'
'Miserque, Olivier'
'Brusson, Jean-Michel'
'Maron, Laurent'
'Carpentier, Jean-Fran\,cois'
'Kirillov, Evgueni'

_publ_section_title
;
 Substitution Effects in Highly Syndioselective Styrene Polymerization
 Catalysts Based on Single-Component Allyl ansa-Lanthanidocenes: An
 Experimental and Theoretical Study
;
_journal_issue 17
_journal_name_full Macromolecules
_journal_page_first 6539
_journal_paper_doi 10.1021/acs.macromol.7b00853
_journal_volume 50
_journal_year 2017
_chemical_compound_source 'synthesis as described'
_chemical_formula_moiety 'C42 H63 La O Si2'
_chemical_formula_sum 'C42 H63 La O Si2'
_chemical_formula_weight 779.01
_chemical_name_systematic
;
 ?
;
_space_group_crystal_system monoclinic
_space_group_IT_number 14
_space_group_name_Hall '-P 2ybc'
_space_group_name_H-M_alt 'P 1 21/c 1'
_symmetry_space_group_name_Hall '-P 2ybc'
_symmetry_space_group_name_H-M 'P 1 21/c 1'
_atom_sites_solution_hydrogens geom
_cell_angle_alpha 90
_cell_angle_beta 100.695(12)
_cell_angle_gamma 90
_cell_formula_units_Z 4
_cell_length_a 17.331(3)
_cell_length_b 10.5012(17)
_cell_length_c 22.516(7)
_cell_measurement_reflns_used 6903
_cell_measurement_temperature 150(2)
_cell_measurement_theta_max 27.34
_cell_measurement_theta_min 2.54
_cell_measurement_wavelength 0.71073
_cell_volume 4026.6(16)
_computing_cell_refinement 'APEX2 (Bruker, 2014); SAINT (Bruker, 2014)'
_computing_data_collection 'SAINT (Bruker, 2014); XPREP (Sheldrick, 2014)'
_computing_data_reduction 'SAINT (Bruker, 2014); XPREP (Sheldrick, 2014)'
_computing_molecular_graphics 'Ortep-3 for Windows (Farrugia, 1997)'
_computing_publication_material 'CRYSCALc (T. Roisnel, local program, 2015)'
_computing_structure_refinement 'SHELXL-2014/7 (Sheldrick, 2014)'
_computing_structure_solution 'SIR97 (Altomare et al., 1999)'
_diffrn_ambient_temperature 150(2)
_diffrn_detector '(CMOS) PHOTON 100'
_diffrn_measured_fraction_theta_full 0.987
_diffrn_measured_fraction_theta_max 0.987
_diffrn_measurement_device_type 'D8 VENTURE Bruker AXS'
_diffrn_measurement_method 'rotation images'
_diffrn_radiation_monochromator 'multilayer monochromator'
_diffrn_radiation_probe x-ray
_diffrn_radiation_source 'Incoatec microfocus sealed tube'
_diffrn_radiation_type MoK\a
_diffrn_radiation_wavelength 0.71073
_diffrn_reflns_av_R_equivalents 0.1095
_diffrn_reflns_av_unetI/netI 0.0914
_diffrn_reflns_limit_h_max 16
_diffrn_reflns_limit_h_min -22
_diffrn_reflns_limit_k_max 13
_diffrn_reflns_limit_k_min -13
_diffrn_reflns_limit_l_max 29
_diffrn_reflns_limit_l_min -29
_diffrn_reflns_number 34427
_diffrn_reflns_theta_full 25.242
_diffrn_reflns_theta_max 27.476
_diffrn_reflns_theta_min 3.066
_exptl_absorpt_coefficient_mu 1.150
_exptl_absorpt_correction_T_max 0.944
_exptl_absorpt_correction_T_min 0.802
_exptl_absorpt_correction_type multi-scan
_exptl_absorpt_process_details
;
  [Sheldrick, G.M. (2014). SADABS Bruker AXS Inc., Madison, Wisconsin, USA]
;
_exptl_crystal_colour yellow
_exptl_crystal_density_diffrn 1.285
_exptl_crystal_description prism
_exptl_crystal_F_000 1632
_exptl_crystal_size_max 0.120
_exptl_crystal_size_mid 0.070
_exptl_crystal_size_min 0.050
_refine_diff_density_max 0.862
_refine_diff_density_min -1.242
_refine_diff_density_rms 0.124
_refine_ls_extinction_method none
_refine_ls_goodness_of_fit_ref 1.045
_refine_ls_hydrogen_treatment constr
_refine_ls_matrix_type full
_refine_ls_number_parameters 428
_refine_ls_number_reflns 9109
_refine_ls_number_restraints 0
_refine_ls_restrained_S_all 1.045
_refine_ls_R_factor_all 0.0947
_refine_ls_R_factor_gt 0.0571
_refine_ls_shift/su_max 0.001
_refine_ls_shift/su_mean 0.000
_refine_ls_structure_factor_coef Fsqd
_refine_ls_weighting_details 'w=1/[\s^2^(Fo^2^)+(0.0332P)^2^+6.6844P] where P=(Fo^2^+2Fc^2^)/3'
_refine_ls_weighting_scheme calc
_refine_ls_wR_factor_gt 0.0980
_refine_ls_wR_factor_ref 0.1076
_reflns_number_gt 6569
_reflns_number_total 9109
_reflns_threshold_expression >2sigma(I)
_cod_data_source_file ma7b00853_si_002.cif
_cod_data_source_block 2-La
_cod_depositor_comments
;
The following automatic conversions were performed:

'_space_group_crystal_system' value 'Monoclinic' changed to
'monoclinic' according to
/home/data/users/saulius/crontab/automatic-downloads/current/ACS/lib/dictionaries/cif_core.dic
dictionary named 'cif_core.dic' version 2.4.2 from 2011-04-26.

Automatic conversion script
Id: cif_fix_values 4973 2017-02-22 13:04:09Z antanas 
;
_cod_original_cell_volume 4026.7(15)
_cod_database_code 1547546

loop_
_space_group_symop_operation_xyz
'x, y, z'
'-x, y+1/2, -z+1/2'
'-x, -y, -z'
'x, -y-1/2, z-1/2'

loop_
_atom_site_label
_atom_site_type_symbol
_atom_site_fract_x
_atom_site_fract_y
_atom_site_fract_z
_atom_site_U_iso_or_equiv
_atom_site_adp_type
_atom_site_occupancy
_atom_site_symmetry_multiplicity
_atom_site_calc_flag
_atom_site_refinement_flags
_atom_site_disorder_assembly
La1 La 0.27554(2) 0.73756(2) 0.25319(2) 0.01507(8) Uani 1 1 d . .
Si1 Si 0.03898(9) 0.78894(12) 0.17533(6) 0.0246(3) Uani 1 1 d . .
Si2 Si 0.18432(9) 0.63427(13) 0.41216(6) 0.0248(3) Uani 1 1 d . .
C1 C 0.2815(3) 0.8231(4) 0.1389(2) 0.0230(11) Uani 1 1 d . .
H1 H 0.2538 0.7687 0.1085 0.028 Uiso 1 1 calc R U
C2 C 0.2496(4) 0.9315(4) 0.1635(3) 0.0329(14) Uani 1 1 d . .
H2 H 0.1976 0.9631 0.1519 0.039 Uiso 1 1 calc R U
C3 C 0.3087(4) 0.9832(4) 0.2078(3) 0.0334(14) Uani 1 1 d . .
H3 H 0.3039 1.0563 0.2317 0.040 Uiso 1 1 calc R U
C4 C 0.3766(4) 0.9075(4) 0.2106(2) 0.0298(13) Uani 1 1 d . .
H4 H 0.4251 0.9206 0.2374 0.036 Uiso 1 1 calc R U
C5 C 0.3610(3) 0.8093(4) 0.1671(2) 0.0210(11) Uani 1 1 d . .
C6 C 0.4128(3) 0.6926(4) 0.1640(2) 0.0190(10) Uani 1 1 d . .
C7 C 0.5004(3) 0.7253(5) 0.1829(2) 0.0285(11) Uani 1 1 d . .
H7A H 0.5310 0.6466 0.1900 0.043 Uiso 1 1 calc R U
H7B H 0.5083 0.7760 0.2201 0.043 Uiso 1 1 calc R U
H7C H 0.5176 0.7743 0.1507 0.043 Uiso 1 1 calc R U
C8 C 0.4038(3) 0.6437(4) 0.0987(2) 0.0238(11) Uani 1 1 d . .
H8A H 0.4290 0.7035 0.0748 0.036 Uiso 1 1 calc R U
H8B H 0.3479 0.6365 0.0810 0.036 Uiso 1 1 calc R U
H8C H 0.4287 0.5600 0.0987 0.036 Uiso 1 1 calc R U
C9 C 0.3847(3) 0.5957(4) 0.2074(2) 0.0157(10) Uani 1 1 d . .
C10 C 0.4126(3) 0.5848(4) 0.27149(19) 0.0139(9) Uani 1 1 d . .
C11 C 0.4757(3) 0.6424(4) 0.3131(2) 0.0177(10) Uani 1 1 d . .
H11 H 0.5089 0.7019 0.2984 0.021 Uiso 1 1 calc R U
C12 C 0.4892(3) 0.6134(4) 0.3738(2) 0.0162(10) Uani 1 1 d . .
C13 C 0.4385(3) 0.5277(4) 0.3963(2) 0.0206(10) Uani 1 1 d . .
H13 H 0.4481 0.5075 0.4381 0.025 Uiso 1 1 calc R U
C14 C 0.3757(3) 0.4733(4) 0.3590(2) 0.0184(10) Uani 1 1 d . .
H14 H 0.3416 0.4178 0.3751 0.022 Uiso 1 1 calc R U
C15 C 0.3619(3) 0.4995(4) 0.2972(2) 0.0147(9) Uani 1 1 d . .
C16 C 0.3028(3) 0.4551(4) 0.2483(2) 0.0150(9) Uani 1 1 d . .
C17 C 0.2407(3) 0.3697(4) 0.2468(2) 0.0210(11) Uani 1 1 d . .
H17 H 0.2331 0.3294 0.2831 0.025 Uiso 1 1 calc R U
C18 C 0.1906(3) 0.3436(4) 0.1937(2) 0.0253(11) Uani 1 1 d . .
H18 H 0.1488 0.2850 0.1935 0.030 Uiso 1 1 calc R U
C19 C 0.2005(3) 0.4034(4) 0.1388(2) 0.0207(10) Uani 1 1 d . .
C20 C 0.2613(3) 0.4882(4) 0.1399(2) 0.0188(10) Uani 1 1 d . .
H20 H 0.2664 0.5307 0.1036 0.023 Uiso 1 1 calc R U
C21 C 0.3170(3) 0.5145(4) 0.1937(2) 0.0169(10) Uani 1 1 d . .
C22 C 0.5614(3) 0.6649(4) 0.4177(2) 0.0236(11) Uani 1 1 d . .
C23 C 0.5360(3) 0.7324(5) 0.4719(2) 0.0352(13) Uani 1 1 d . .
H23A H 0.5099 0.8129 0.4583 0.053 Uiso 1 1 calc R U
H23B H 0.5823 0.7496 0.5030 0.053 Uiso 1 1 calc R U
H23C H 0.4996 0.6777 0.4887 0.053 Uiso 1 1 calc R U
C24 C 0.6152(3) 0.5533(5) 0.4418(2) 0.0291(12) Uani 1 1 d . .
H24A H 0.5860 0.4923 0.4621 0.044 Uiso 1 1 calc R U
H24B H 0.6605 0.5852 0.4706 0.044 Uiso 1 1 calc R U
H24C H 0.6334 0.5111 0.4081 0.044 Uiso 1 1 calc R U
C25 C 0.6092(3) 0.7591(5) 0.3876(2) 0.0380(13) Uani 1 1 d . .
H25A H 0.6317 0.7152 0.3565 0.057 Uiso 1 1 calc R U
H25B H 0.6515 0.7945 0.4181 0.057 Uiso 1 1 calc R U
H25C H 0.5749 0.8281 0.3691 0.057 Uiso 1 1 calc R U
C26 C 0.1416(3) 0.3739(5) 0.0806(2) 0.0284(12) Uani 1 1 d . .
C27 C 0.1670(4) 0.4288(6) 0.0244(3) 0.0521(18) Uani 1 1 d . .
H27A H 0.1278 0.4075 -0.0115 0.078 Uiso 1 1 calc R U
H27B H 0.2179 0.3926 0.0203 0.078 Uiso 1 1 calc R U
H27C H 0.1717 0.5216 0.0282 0.078 Uiso 1 1 calc R U
C28 C 0.0621(4) 0.4298(5) 0.0854(3) 0.0442(16) Uani 1 1 d . .
H28A H 0.0442 0.3933 0.1205 0.066 Uiso 1 1 calc R U
H28B H 0.0241 0.4098 0.0486 0.066 Uiso 1 1 calc R U
H28C H 0.0668 0.5224 0.0901 0.066 Uiso 1 1 calc R U
C29 C 0.1338(4) 0.2280(5) 0.0726(3) 0.0428(15) Uani 1 1 d . .
H29A H 0.1144 0.1913 0.1071 0.064 Uiso 1 1 calc R U
H29B H 0.1853 0.1914 0.0705 0.064 Uiso 1 1 calc R U
H29C H 0.0969 0.2087 0.0353 0.064 Uiso 1 1 calc R U
C31 C 0.1182(3) 0.6986(4) 0.2238(2) 0.0208(10) Uani 1 1 d . .
H31 H 0.1526 0.6474 0.2056 0.025 Uiso 1 1 calc R U
C32 C 0.1286(3) 0.7043(4) 0.28714(19) 0.0171(10) Uani 1 1 d . .
H32 H 0.0980 0.7663 0.3030 0.021 Uiso 1 1 calc R U
C33 C 0.1775(3) 0.6317(4) 0.3294(2) 0.0188(10) Uani 1 1 d . .
H33 H 0.2114 0.5740 0.3142 0.023 Uiso 1 1 calc R U
C34 C 0.1016(4) 0.7296(7) 0.4309(3) 0.0525(17) Uani 1 1 d . .
H34A H 0.1054 0.8174 0.4169 0.079 Uiso 1 1 calc R U
H34B H 0.1042 0.7292 0.4747 0.079 Uiso 1 1 calc R U
H34C H 0.0517 0.6924 0.4108 0.079 Uiso 1 1 calc R U
C35 C 0.1772(4) 0.4676(6) 0.4398(3) 0.0473(17) Uani 1 1 d . .
H35A H 0.1259 0.4318 0.4218 0.071 Uiso 1 1 calc R U
H35B H 0.1829 0.4680 0.4839 0.071 Uiso 1 1 calc R U
H35C H 0.2189 0.4158 0.4281 0.071 Uiso 1 1 calc R U
C36 C 0.2769(3) 0.7025(5) 0.4564(2) 0.0308(12) Uani 1 1 d . .
H36A H 0.3221 0.6663 0.4419 0.046 Uiso 1 1 calc R U
H36B H 0.2805 0.6819 0.4993 0.046 Uiso 1 1 calc R U
H36C H 0.2766 0.7952 0.4513 0.046 Uiso 1 1 calc R U
C37 C -0.0578(4) 0.7061(6) 0.1708(3) 0.0525(18) Uani 1 1 d . .
H37A H -0.0549 0.6212 0.1533 0.079 Uiso 1 1 calc R U
H37B H -0.0990 0.7557 0.1452 0.079 Uiso 1 1 calc R U
H37C H -0.0699 0.6982 0.2114 0.079 Uiso 1 1 calc R U
C38 C 0.0305(4) 0.9514(5) 0.2072(3) 0.0440(16) Uani 1 1 d . .
H38A H 0.0188 0.9441 0.2480 0.066 Uiso 1 1 calc R U
H38B H -0.0119 0.9982 0.1814 0.066 Uiso 1 1 calc R U
H38C H 0.0802 0.9972 0.2090 0.066 Uiso 1 1 calc R U
C39 C 0.0554(4) 0.8052(5) 0.0958(2) 0.0378(14) Uani 1 1 d . .
H39A H 0.0120 0.8535 0.0720 0.057 Uiso 1 1 calc R U
H39B H 0.1049 0.8501 0.0958 0.057 Uiso 1 1 calc R U
H39C H 0.0577 0.7204 0.0781 0.057 Uiso 1 1 calc R U
O41 O 0.2990(2) 0.8955(3) 0.34093(15) 0.0268(8) Uani 1 1 d . .
C42 C 0.2444(4) 0.9955(5) 0.3502(3) 0.0383(14) Uani 1 1 d . .
H42A H 0.2084 0.9657 0.3766 0.046 Uiso 1 1 calc R U
H42B H 0.2131 1.0244 0.3112 0.046 Uiso 1 1 calc R U
C43 C 0.2973(4) 1.1015(5) 0.3804(3) 0.0529(19) Uani 1 1 d . .
H43A H 0.3133 1.1588 0.3499 0.063 Uiso 1 1 calc R U
H43B H 0.2706 1.1522 0.4076 0.063 Uiso 1 1 calc R U
C44 C 0.3668(4) 1.0325(5) 0.4153(3) 0.0465(17) Uani 1 1 d . .
H44A H 0.3559 1.0006 0.4543 0.056 Uiso 1 1 calc R U
H44B H 0.4138 1.0878 0.4230 0.056 Uiso 1 1 calc R U
C45 C 0.3770(4) 0.9246(5) 0.3736(3) 0.0396(15) Uani 1 1 d . .
H45A H 0.4117 0.9502 0.3454 0.047 Uiso 1 1 calc R U
H45B H 0.4003 0.8496 0.3970 0.047 Uiso 1 1 calc R U

loop_
_atom_site_aniso_label
_atom_site_aniso_U_11
_atom_site_aniso_U_22
_atom_site_aniso_U_33
_atom_site_aniso_U_23
_atom_site_aniso_U_13
_atom_site_aniso_U_12
La1 0.01694(14) 0.01396(11) 0.01562(13) 0.00132(11) 0.00642(9) 0.00105(11)
Si1 0.0236(8) 0.0303(7) 0.0192(7) 0.0025(5) 0.0019(6) 0.0067(6)
Si2 0.0214(8) 0.0397(7) 0.0134(7) 0.0020(6) 0.0036(6) -0.0018(6)
C1 0.029(3) 0.022(2) 0.020(3) 0.0098(19) 0.009(2) 0.002(2)
C2 0.037(4) 0.025(2) 0.043(4) 0.021(2) 0.022(3) 0.013(2)
C3 0.054(4) 0.016(2) 0.037(4) 0.006(2) 0.024(3) 0.001(2)
C4 0.040(4) 0.024(2) 0.029(3) 0.003(2) 0.015(3) -0.006(2)
C5 0.028(3) 0.021(2) 0.014(2) 0.0067(17) 0.006(2) -0.0040(19)
C6 0.019(3) 0.022(2) 0.017(2) 0.0046(17) 0.006(2) -0.0014(18)
C7 0.026(3) 0.035(3) 0.026(3) 0.009(2) 0.010(2) -0.002(2)
C8 0.022(3) 0.034(2) 0.018(3) 0.006(2) 0.011(2) -0.001(2)
C9 0.011(3) 0.018(2) 0.018(3) 0.0023(17) 0.005(2) 0.0058(17)
C10 0.014(3) 0.0155(19) 0.013(2) 0.0024(16) 0.0044(18) 0.0061(17)
C11 0.014(3) 0.018(2) 0.023(3) -0.0008(18) 0.010(2) 0.0052(18)
C12 0.011(3) 0.018(2) 0.019(2) -0.0036(17) 0.0012(19) 0.0074(17)
C13 0.024(3) 0.026(2) 0.012(2) -0.0025(18) 0.004(2) 0.006(2)
C14 0.020(3) 0.017(2) 0.019(3) 0.0045(17) 0.007(2) 0.0043(18)
C15 0.014(3) 0.0162(19) 0.015(2) -0.0010(16) 0.0037(19) 0.0030(17)
C16 0.015(3) 0.0138(19) 0.017(2) 0.0012(16) 0.0042(19) 0.0031(16)
C17 0.022(3) 0.018(2) 0.024(3) 0.0060(19) 0.008(2) -0.0002(18)
C18 0.025(3) 0.022(2) 0.030(3) -0.006(2) 0.006(2) -0.004(2)
C19 0.017(3) 0.021(2) 0.023(3) -0.0026(18) 0.002(2) 0.0039(19)
C20 0.020(3) 0.021(2) 0.015(2) -0.0007(17) 0.003(2) 0.0049(19)
C21 0.022(3) 0.0133(19) 0.017(3) -0.0010(16) 0.007(2) 0.0039(18)
C22 0.021(3) 0.027(2) 0.021(3) -0.0081(19) 0.000(2) 0.001(2)
C23 0.039(3) 0.036(3) 0.027(3) -0.018(2) -0.004(2) 0.011(3)
C24 0.023(3) 0.039(3) 0.023(3) -0.011(2) 0.000(2) 0.006(2)
C25 0.035(3) 0.042(3) 0.034(3) -0.004(3) -0.003(2) -0.012(3)
C26 0.023(3) 0.036(3) 0.023(3) -0.005(2) -0.004(2) 0.000(2)
C27 0.047(5) 0.081(4) 0.022(3) -0.002(3) -0.010(3) -0.017(3)
C28 0.030(4) 0.041(3) 0.054(4) -0.012(3) -0.012(3) 0.004(3)
C29 0.046(4) 0.039(3) 0.037(3) -0.019(3) -0.008(3) 0.002(3)
C31 0.019(3) 0.029(2) 0.013(2) 0.0014(18) 0.0011(19) 0.0047(19)
C32 0.016(3) 0.022(2) 0.015(2) -0.0022(17) 0.0092(19) -0.0007(17)
C33 0.015(3) 0.026(2) 0.016(3) -0.0033(18) 0.0053(19) -0.0009(19)
C34 0.038(4) 0.098(5) 0.024(3) -0.006(3) 0.012(3) 0.010(4)
C35 0.054(5) 0.059(4) 0.027(3) 0.013(3) 0.003(3) -0.022(3)
C36 0.035(4) 0.038(3) 0.018(3) -0.001(2) 0.001(2) -0.002(2)
C37 0.028(4) 0.074(4) 0.049(4) 0.030(3) -0.008(3) 0.002(3)
C38 0.055(5) 0.040(3) 0.035(4) -0.006(3) 0.002(3) 0.022(3)
C39 0.055(4) 0.039(3) 0.018(3) 0.006(2) 0.003(3) 0.002(3)
O41 0.032(2) 0.0208(15) 0.027(2) -0.0066(14) 0.0017(16) -0.0014(14)
C42 0.043(4) 0.032(3) 0.041(4) -0.003(2) 0.012(3) 0.010(3)
C43 0.078(6) 0.024(3) 0.055(4) -0.009(3) 0.008(4) 0.010(3)
C44 0.050(5) 0.049(3) 0.040(4) -0.022(3) 0.009(3) -0.021(3)
C45 0.033(4) 0.041(3) 0.044(4) -0.012(3) 0.004(3) -0.006(3)

loop_
_atom_type_symbol
_atom_type_description
_atom_type_scat_dispersion_real
_atom_type_scat_dispersion_imag
_atom_type_scat_source
C C 0.0033 0.0016 'International Tables Vol C Tables 4.2.6.8 and 6.1.1.4'
H H 0.0000 0.0000 'International Tables Vol C Tables 4.2.6.8 and 6.1.1.4'
La La -0.2871 2.4523 'International Tables Vol C Tables 4.2.6.8 and 6.1.1.4'
Si Si 0.0817 0.0704 'International Tables Vol C Tables 4.2.6.8 and 6.1.1.4'
O O 0.0106 0.0060 'International Tables Vol C Tables 4.2.6.8 and 6.1.1.4'

loop_
_geom_angle_atom_site_label_1
_geom_angle_atom_site_label_2
_geom_angle_atom_site_label_3
_geom_angle
O41 La1 C31 107.14(13)
O41 La1 C1 118.97(12)
C31 La1 C1 91.82(15)
O41 La1 C9 128.27(13)
C31 La1 C9 123.77(14)
C1 La1 C9 71.23(13)
O41 La1 C5 109.74(12)
C31 La1 C5 121.12(14)
C1 La1 C5 29.80(15)
C9 La1 C5 52.26(13)
O41 La1 C4 80.26(14)
C31 La1 C4 132.70(15)
C1 La1 C4 48.22(16)
C9 La1 C4 72.48(13)
C5 La1 C4 29.51(13)
O41 La1 C32 83.82(12)
C31 La1 C32 29.37(13)
C1 La1 C32 119.25(14)
C9 La1 C32 138.93(12)
C5 La1 C32 149.03(14)
C4 La1 C32 146.08(14)
O41 La1 C10 104.27(12)
C31 La1 C10 136.68(12)
C1 La1 C10 98.35(13)
C9 La1 C10 29.82(13)
C5 La1 C10 73.20(13)
C4 La1 C10 81.33(14)
C32 La1 C10 131.87(12)
O41 La1 C2 93.78(14)
C31 La1 C2 85.17(15)
C1 La1 C2 29.39(14)
C9 La1 C2 98.64(14)
C5 La1 C2 48.63(15)
C4 La1 C2 47.54(17)
C32 La1 C2 104.48(15)
C10 La1 C2 121.75(14)
O41 La1 C33 79.35(12)
C31 La1 C33 53.47(13)
C1 La1 C33 145.16(15)
C9 La1 C33 122.75(13)
C5 La1 C33 170.90(13)
C4 La1 C33 159.52(14)
C32 La1 C33 28.18(13)
C10 La1 C33 105.59(13)
C2 La1 C33 132.26(15)
O41 La1 C21 151.41(12)
C31 La1 C21 95.20(14)
C1 La1 C21 76.82(13)
C9 La1 C21 29.62(13)
C5 La1 C21 71.28(13)
C4 La1 C21 97.74(14)
C32 La1 C21 110.17(13)
C10 La1 C21 47.68(13)
C2 La1 C21 105.91(14)
C33 La1 C21 101.07(13)
O41 La1 C3 71.23(14)
C31 La1 C3 107.86(16)
C1 La1 C3 47.76(15)
C9 La1 C3 98.99(14)
C5 La1 C3 48.30(14)
C4 La1 C3 28.84(16)
C32 La1 C3 117.32(15)
C10 La1 C3 110.05(15)
C2 La1 C3 28.34(16)
C33 La1 C3 138.11(14)
C21 La1 C3 119.05(14)
C31 Si1 C38 110.1(2)
C31 Si1 C39 112.6(3)
C38 Si1 C39 108.7(3)
C31 Si1 C37 110.7(2)
C38 Si1 C37 108.2(3)
C39 Si1 C37 106.4(3)
C33 Si2 C34 109.2(2)
C33 Si2 C36 115.6(2)
C34 Si2 C36 107.1(3)
C33 Si2 C35 109.1(2)
C34 Si2 C35 109.1(3)
C36 Si2 C35 106.6(3)
C5 C1 C2 108.9(5)
C5 C1 La1 75.4(3)
C2 C1 La1 79.2(3)
C5 C1 H1 125.5
C2 C1 H1 125.5
La1 C1 H1 112.2
C3 C2 C1 107.6(5)
C3 C2 La1 76.9(3)
C1 C2 La1 71.4(2)
C3 C2 H2 126.2
C1 C2 H2 126.2
La1 C2 H2 117.5
C2 C3 C4 107.8(5)
C2 C3 La1 74.8(3)
C4 C3 La1 72.5(3)
C2 C3 H3 126.1
C4 C3 H3 126.1
La1 C3 H3 118.6
C3 C4 C5 109.2(5)
C3 C4 La1 78.7(3)
C5 C4 La1 73.7(3)
C3 C4 H4 125.4
C5 C4 H4 125.4
La1 C4 H4 114.3
C4 C5 C1 106.3(4)
C4 C5 C6 125.4(4)
C1 C5 C6 126.4(4)
C4 C5 La1 76.8(3)
C1 C5 La1 74.8(3)
C6 C5 La1 102.2(3)
C5 C6 C8 110.8(4)
C5 C6 C7 111.5(4)
C8 C6 C7 105.1(4)
C5 C6 C9 103.9(4)
C8 C6 C9 113.3(4)
C7 C6 C9 112.4(4)
C6 C7 H7A 109.5
C6 C7 H7B 109.5
H7A C7 H7B 109.5
C6 C7 H7C 109.5
H7A C7 H7C 109.5
H7B C7 H7C 109.5
C6 C8 H8A 109.5
C6 C8 H8B 109.5
H8A C8 H8B 109.5
C6 C8 H8C 109.5
H8A C8 H8C 109.5
H8B C8 H8C 109.5
C21 C9 C10 106.2(4)
C21 C9 C6 126.4(4)
C10 C9 C6 126.7(4)
C21 C9 La1 79.1(3)
C10 C9 La1 78.1(2)
C6 C9 La1 101.5(2)
C11 C10 C9 134.1(4)
C11 C10 C15 116.4(4)
C9 C10 C15 109.4(4)
C11 C10 La1 111.9(3)
C9 C10 La1 72.0(2)
C15 C10 La1 81.6(3)
C12 C11 C10 121.6(4)
C12 C11 H11 119.2
C10 C11 H11 119.2
C11 C12 C13 119.5(4)
C11 C12 C22 121.8(4)
C13 C12 C22 118.6(4)
C14 C13 C12 121.4(4)
C14 C13 H13 119.3
C12 C13 H13 119.3
C13 C14 C15 119.9(4)
C13 C14 H14 120.0
C15 C14 H14 120.0
C14 C15 C16 131.8(4)
C14 C15 C10 121.1(4)
C16 C15 C10 107.2(4)
C14 C15 La1 118.6(3)
C16 C15 La1 77.0(2)
C10 C15 La1 69.8(2)
C17 C16 C15 131.6(4)
C17 C16 C21 120.7(4)
C15 C16 C21 107.7(4)
C17 C16 La1 120.5(3)
C15 C16 La1 75.3(2)
C21 C16 La1 69.9(2)
C18 C17 C16 120.7(4)
C18 C17 H17 119.6
C16 C17 H17 119.6
C17 C18 C19 120.7(4)
C17 C18 H18 119.6
C19 C18 H18 119.6
C20 C19 C18 118.9(4)
C20 C19 C26 122.2(4)
C18 C19 C26 118.9(4)
C19 C20 C21 122.4(4)
C19 C20 H20 118.8
C21 C20 H20 118.8
C20 C21 C9 133.9(4)
C20 C21 C16 116.4(4)
C9 C21 C16 109.6(4)
C20 C21 La1 111.6(3)
C9 C21 La1 71.2(2)
C16 C21 La1 81.8(2)
C25 C22 C24 108.0(5)
C25 C22 C12 112.7(4)
C24 C22 C12 109.1(4)
C25 C22 C23 108.0(4)
C24 C22 C23 108.4(4)
C12 C22 C23 110.5(4)
C22 C23 H23A 109.5
C22 C23 H23B 109.5
H23A C23 H23B 109.5
C22 C23 H23C 109.5
H23A C23 H23C 109.5
H23B C23 H23C 109.5
C22 C24 H24A 109.5
C22 C24 H24B 109.5
H24A C24 H24B 109.5
C22 C24 H24C 109.5
H24A C24 H24C 109.5
H24B C24 H24C 109.5
C22 C25 H25A 109.5
C22 C25 H25B 109.5
H25A C25 H25B 109.5
C22 C25 H25C 109.5
H25A C25 H25C 109.5
H25B C25 H25C 109.5
C28 C26 C27 108.5(5)
C28 C26 C19 109.2(4)
C27 C26 C19 112.4(5)
C28 C26 C29 109.3(5)
C27 C26 C29 108.1(5)
C19 C26 C29 109.2(4)
C26 C27 H27A 109.5
C26 C27 H27B 109.5
H27A C27 H27B 109.5
C26 C27 H27C 109.5
H27A C27 H27C 109.5
H27B C27 H27C 109.5
C26 C28 H28A 109.5
C26 C28 H28B 109.5
H28A C28 H28B 109.5
C26 C28 H28C 109.5
H28A C28 H28C 109.5
H28B C28 H28C 109.5
C26 C29 H29A 109.5
C26 C29 H29B 109.5
H29A C29 H29B 109.5
C26 C29 H29C 109.5
H29A C29 H29C 109.5
H29B C29 H29C 109.5
C32 C31 Si1 121.2(4)
C32 C31 La1 79.2(3)
Si1 C31 La1 132.0(2)
C32 C31 H31 119.4
Si1 C31 H31 119.4
La1 C31 H31 60.6
C33 C32 C31 128.5(4)
C33 C32 La1 77.6(3)
C31 C32 La1 71.4(3)
C33 C32 H32 115.8
C31 C32 H32 115.8
La1 C32 H32 127.9
C32 C33 Si2 127.1(4)
C32 C33 La1 74.2(3)
Si2 C33 La1 131.9(2)
C32 C33 H33 116.4
Si2 C33 H33 116.4
La1 C33 H33 63.6
Si2 C34 H34A 109.5
Si2 C34 H34B 109.5
H34A C34 H34B 109.5
Si2 C34 H34C 109.5
H34A C34 H34C 109.5
H34B C34 H34C 109.5
Si2 C35 H35A 109.5
Si2 C35 H35B 109.5
H35A C35 H35B 109.5
Si2 C35 H35C 109.5
H35A C35 H35C 109.5
H35B C35 H35C 109.5
Si2 C36 H36A 109.5
Si2 C36 H36B 109.5
H36A C36 H36B 109.5
Si2 C36 H36C 109.5
H36A C36 H36C 109.5
H36B C36 H36C 109.5
Si1 C37 H37A 109.5
Si1 C37 H37B 109.5
H37A C37 H37B 109.5
Si1 C37 H37C 109.5
H37A C37 H37C 109.5
H37B C37 H37C 109.5
Si1 C38 H38A 109.5
Si1 C38 H38B 109.5
H38A C38 H38B 109.5
Si1 C38 H38C 109.5
H38A C38 H38C 109.5
H38B C38 H38C 109.5
Si1 C39 H39A 109.5
Si1 C39 H39B 109.5
H39A C39 H39B 109.5
Si1 C39 H39C 109.5
H39A C39 H39C 109.5
H39B C39 H39C 109.5
C45 O41 C42 110.3(4)
C45 O41 La1 122.0(3)
C42 O41 La1 124.5(3)
O41 C42 C43 103.8(5)
O41 C42 H42A 111.0
C43 C42 H42A 111.0
O41 C42 H42B 111.0
C43 C42 H42B 111.0
H42A C42 H42B 109.0
C44 C43 C42 103.9(4)
C44 C43 H43A 111.0
C42 C43 H43A 111.0
C44 C43 H43B 111.0
C42 C43 H43B 111.0
H43A C43 H43B 109.0
C43 C44 C45 102.3(5)
C43 C44 H44A 111.3
C45 C44 H44A 111.3
C43 C44 H44B 111.3
C45 C44 H44B 111.3
H44A C44 H44B 109.2
O41 C45 C44 105.6(5)
O41 C45 H45A 110.6
C44 C45 H45A 110.6
O41 C45 H45B 110.6
C44 C45 H45B 110.6
H45A C45 H45B 108.8

loop_
_geom_bond_atom_site_label_1
_geom_bond_atom_site_label_2
_geom_bond_distance
La1 O41 2.554(3)
La1 C31 2.715(5)
La1 C1 2.745(5)
La1 C9 2.753(4)
La1 C5 2.754(5)
La1 C4 2.793(5)
La1 C32 2.813(5)
La1 C10 2.833(4)
La1 C2 2.845(5)
La1 C33 2.855(5)
La1 C21 2.856(4)
La1 C3 2.872(4)
Si1 C31 1.850(5)
Si1 C38 1.867(5)
Si1 C39 1.871(5)
Si1 C37 1.875(6)
Si2 C33 1.846(5)
Si2 C34 1.860(6)
Si2 C36 1.868(5)
Si2 C35 1.869(6)
C1 C5 1.414(7)
C1 C2 1.421(7)
C1 H1 0.9500
C2 C3 1.400(8)
C2 H2 0.9500
C3 C4 1.413(8)
C3 H3 0.9500
C4 C5 1.413(6)
C4 H4 0.9500
C5 C6 1.528(6)
C6 C8 1.536(6)
C6 C7 1.537(7)
C6 C9 1.552(6)
C7 H7A 0.9800
C7 H7B 0.9800
C7 H7C 0.9800
C8 H8A 0.9800
C8 H8B 0.9800
C8 H8C 0.9800
C9 C21 1.437(6)
C9 C10 1.439(6)
C10 C11 1.434(6)
C10 C15 1.448(6)
C11 C12 1.378(6)
C11 H11 0.9500
C12 C13 1.416(7)
C12 C22 1.541(6)
C13 C14 1.370(7)
C13 H13 0.9500
C14 C15 1.395(6)
C14 H14 0.9500
C15 C16 1.435(6)
C16 C17 1.397(6)
C16 C21 1.440(6)
C17 C18 1.368(7)
C17 H17 0.9500
C18 C19 1.426(7)
C18 H18 0.9500
C19 C20 1.376(7)
C19 C26 1.536(7)
C20 C21 1.427(6)
C20 H20 0.9500
C22 C25 1.526(7)
C22 C24 1.532(6)
C22 C23 1.545(7)
C23 H23A 0.9800
C23 H23B 0.9800
C23 H23C 0.9800
C24 H24A 0.9800
C24 H24B 0.9800
C24 H24C 0.9800
C25 H25A 0.9800
C25 H25B 0.9800
C25 H25C 0.9800
C26 C28 1.520(8)
C26 C27 1.528(8)
C26 C29 1.545(7)
C27 H27A 0.9800
C27 H27B 0.9800
C27 H27C 0.9800
C28 H28A 0.9800
C28 H28B 0.9800
C28 H28C 0.9800
C29 H29A 0.9800
C29 H29B 0.9800
C29 H29C 0.9800
C31 C32 1.405(6)
C31 H31 0.9500
C32 C33 1.381(6)
C32 H32 0.9500
C33 H33 0.9500
C34 H34A 0.9800
C34 H34B 0.9800
C34 H34C 0.9800
C35 H35A 0.9800
C35 H35B 0.9800
C35 H35C 0.9800
C36 H36A 0.9800
C36 H36B 0.9800
C36 H36C 0.9800
C37 H37A 0.9800
C37 H37B 0.9800
C37 H37C 0.9800
C38 H38A 0.9800
C38 H38B 0.9800
C38 H38C 0.9800
C39 H39A 0.9800
C39 H39B 0.9800
C39 H39C 0.9800
O41 C45 1.447(7)
O41 C42 1.453(6)
C42 C43 1.520(8)
C42 H42A 0.9900
C42 H42B 0.9900
C43 C44 1.497(9)
C43 H43A 0.9900
C43 H43B 0.9900
C44 C45 1.503(7)
C44 H44A 0.9900
C44 H44B 0.9900
C45 H45A 0.9900
C45 H45B 0.9900

loop_
_geom_torsion_atom_site_label_1
_geom_torsion_atom_site_label_2
_geom_torsion_atom_site_label_3
_geom_torsion_atom_site_label_4
_geom_torsion
C5 C1 C2 C3 -1.3(5)
La1 C1 C2 C3 69.0(4)
C5 C1 C2 La1 -70.4(3)
C1 C2 C3 C4 0.1(6)
La1 C2 C3 C4 65.4(3)
C1 C2 C3 La1 -65.3(3)
C2 C3 C4 C5 1.2(6)
La1 C3 C4 C5 68.1(3)
C2 C3 C4 La1 -67.0(4)
C3 C4 C5 C1 -1.9(5)
La1 C4 C5 C1 69.5(3)
C3 C4 C5 C6 -167.1(4)
La1 C4 C5 C6 -95.7(4)
C3 C4 C5 La1 -71.4(4)
C2 C1 C5 C4 2.0(5)
La1 C1 C5 C4 -70.9(3)
C2 C1 C5 C6 167.0(4)
La1 C1 C5 C6 94.0(4)
C2 C1 C5 La1 72.9(3)
C4 C5 C6 C8 -152.0(4)
C1 C5 C6 C8 45.8(6)
La1 C5 C6 C8 125.8(3)
C4 C5 C6 C7 -35.3(6)
C1 C5 C6 C7 162.5(4)
La1 C5 C6 C7 -117.5(3)
C4 C5 C6 C9 86.1(5)
C1 C5 C6 C9 -76.2(5)
La1 C5 C6 C9 3.8(4)
C5 C6 C9 C21 81.2(5)
C8 C6 C9 C21 -39.2(6)
C7 C6 C9 C21 -158.2(4)
C5 C6 C9 C10 -87.5(5)
C8 C6 C9 C10 152.2(4)
C7 C6 C9 C10 33.2(6)
C5 C6 C9 La1 -3.8(4)
C8 C6 C9 La1 -124.1(3)
C7 C6 C9 La1 116.9(3)
C21 C9 C10 C11 -178.3(4)
C6 C9 C10 C11 -7.8(8)
La1 C9 C10 C11 -103.4(5)
C21 C9 C10 C15 -1.0(5)
C6 C9 C10 C15 169.5(4)
La1 C9 C10 C15 73.9(3)
C21 C9 C10 La1 -74.8(3)
C6 C9 C10 La1 95.6(4)
C9 C10 C11 C12 180.0(4)
C15 C10 C11 C12 2.8(6)
La1 C10 C11 C12 94.2(4)
C10 C11 C12 C13 -1.9(6)
C10 C11 C12 C22 174.0(4)
C11 C12 C13 C14 -0.4(6)
C22 C12 C13 C14 -176.5(4)
C12 C13 C14 C15 1.7(7)
C13 C14 C15 C16 178.7(4)
C13 C14 C15 C10 -0.7(6)
C13 C14 C15 La1 -83.1(5)
C11 C10 C15 C14 -1.5(6)
C9 C10 C15 C14 -179.4(4)
La1 C10 C15 C14 -111.9(4)
C11 C10 C15 C16 179.0(4)
C9 C10 C15 C16 1.1(5)
La1 C10 C15 C16 68.6(3)
C11 C10 C15 La1 110.4(3)
C9 C10 C15 La1 -67.5(3)
C14 C15 C16 C17 -1.2(8)
C10 C15 C16 C17 178.3(4)
La1 C15 C16 C17 -118.0(5)
C14 C15 C16 C21 179.8(4)
C10 C15 C16 C21 -0.8(5)
La1 C15 C16 C21 62.9(3)
C14 C15 C16 La1 116.9(5)
C10 C15 C16 La1 -63.7(3)
C15 C16 C17 C18 179.1(5)
C21 C16 C17 C18 -1.9(7)
La1 C16 C17 C18 81.6(5)
C16 C17 C18 C19 -0.3(7)
C17 C18 C19 C20 -0.1(7)
C17 C18 C19 C26 -178.4(4)
C18 C19 C20 C21 2.7(7)
C26 C19 C20 C21 -179.0(4)
C19 C20 C21 C9 179.5(5)
C19 C20 C21 C16 -4.8(6)
C19 C20 C21 La1 -96.2(4)
C10 C9 C21 C20 176.4(5)
C6 C9 C21 C20 5.9(8)
La1 C9 C21 C20 102.2(5)
C10 C9 C21 C16 0.4(5)
C6 C9 C21 C16 -170.1(4)
La1 C9 C21 C16 -73.7(3)
C10 C9 C21 La1 74.1(3)
C6 C9 C21 La1 -96.4(4)
C17 C16 C21 C20 4.3(6)
C15 C16 C21 C20 -176.5(4)
La1 C16 C21 C20 -110.1(4)
C17 C16 C21 C9 -179.0(4)
C15 C16 C21 C9 0.2(5)
La1 C16 C21 C9 66.7(3)
C17 C16 C21 La1 114.4(4)
C15 C16 C21 La1 -66.4(3)
C11 C12 C22 C25 5.8(6)
C13 C12 C22 C25 -178.2(4)
C11 C12 C22 C24 -114.2(5)
C13 C12 C22 C24 61.8(5)
C11 C12 C22 C23 126.8(4)
C13 C12 C22 C23 -57.2(5)
C20 C19 C26 C28 -110.1(5)
C18 C19 C26 C28 68.2(6)
C20 C19 C26 C27 10.5(7)
C18 C19 C26 C27 -171.3(5)
C20 C19 C26 C29 130.4(5)
C18 C19 C26 C29 -51.3(6)
C38 Si1 C31 C32 41.3(5)
C39 Si1 C31 C32 162.8(4)
C37 Si1 C31 C32 -78.3(5)
C38 Si1 C31 La1 -63.2(4)
C39 Si1 C31 La1 58.3(4)
C37 Si1 C31 La1 177.2(3)
Si1 C31 C32 C33 171.0(4)
La1 C31 C32 C33 -56.1(5)
Si1 C31 C32 La1 -132.9(3)
C31 C32 C33 Si2 -175.3(4)
La1 C32 C33 Si2 131.0(4)
C31 C32 C33 La1 53.7(5)
C34 Si2 C33 C32 10.4(5)
C36 Si2 C33 C32 -110.5(4)
C35 Si2 C33 C32 129.5(5)
C34 Si2 C33 La1 113.2(3)
C36 Si2 C33 La1 -7.7(4)
C35 Si2 C33 La1 -127.7(3)
C45 O41 C42 C43 11.3(6)
La1 O41 C42 C43 -148.5(4)
O41 C42 C43 C44 -30.5(6)
C42 C43 C44 C45 37.6(7)
C42 O41 C45 C44 12.3(6)
La1 O41 C45 C44 172.7(3)
C43 C44 C45 O41 -30.9(6)
